data_4317258
loop_
_publ_author_name
'James J. Henkelis'
'Leigh F. Jones'
'Marcelo P. de Miranda'
'Colin A. Kilner'
'Malcolm A. Halcrow'

_publ_section_title
;
 Two Heptacopper(II) Disk Complexes with a [Cu7(\m3-OH)4(\m-OR)2]8+ Core
;
_journal_name_full 'Inorganic Chemistry'
_journal_page_first 11127
_journal_page_last 11132
_journal_paper_doi 10.1021/ic1020093
_journal_volume 49
_journal_year 2010
_chemical_formula_moiety 'C74 H94 Cu7 N18 O6, Cl2, 5.7[C H2 Cl2]'
_chemical_formula_sum 'C79.7 H105.4 Cl13.4 Cu7 N18 O6'
_chemical_formula_weight 2331.43
_chemical_name_systematic
; 
Hexakis[3{5}-(pyrid-2-yl)-5{3}-(tertbutyl)pyrazolido]tetrahydroxo-
dimethoxo-heptacopper(II) dichloride dichloromethane 
solvate (6/5.7)
;
_space_group_IT_number 148
_symmetry_cell_setting trigonal
_symmetry_space_group_name_Hall '-R 3'
_symmetry_space_group_name_H-M 'R -3 :H'
_atom_sites_solution_hydrogens geom
_atom_sites_solution_primary direct
_atom_sites_solution_secondary difmap
_audit_creation_method SHELXL-97
_cell_angle_alpha 90.00
_cell_angle_beta 90.00
_cell_angle_gamma 120.00
_cell_formula_units_Z 9
_cell_length_a 30.7871(3)
_cell_length_b 30.7871(3)
_cell_length_c 27.0562(4)
_cell_measurement_reflns_used 63739
_cell_measurement_temperature 150(2)
_cell_measurement_theta_max 27.49
_cell_measurement_theta_min 1.07
_cell_volume 22209.3(4)
_computing_cell_refinement 'DENZO-SMN (Otwinowski & Minor, 1997)'
_computing_data_collection 'COLLECT (Nonius, 1999)'
_computing_data_reduction 'DENZO-SMN (Otwinowski & Minor, 1997)'
_computing_molecular_graphics 'XSEED (Barbour, 2001)'
_computing_publication_material 'local program'
_computing_structure_refinement 'SHELXL-97 (Sheldrick, 1997)'
_computing_structure_solution 'SHELXS-97 (Sheldrick, 1990)'
_diffrn_ambient_temperature 150(2)
_diffrn_detector_area_resol_mean 9.091
_diffrn_measured_fraction_theta_full 0.997
_diffrn_measured_fraction_theta_max 0.997
_diffrn_measurement_device_type 'Nonius KappaCCD area detector diffractometer'
_diffrn_measurement_method '\w and \f scans'
_diffrn_radiation_monochromator graphite
_diffrn_radiation_source 'fine-focus sealed tube'
_diffrn_radiation_type MoK\a
_diffrn_radiation_wavelength 0.71073
_diffrn_reflns_av_R_equivalents 0.0969
_diffrn_reflns_av_sigmaI/netI 0.0893
_diffrn_reflns_limit_h_max 39
_diffrn_reflns_limit_h_min -39
_diffrn_reflns_limit_k_max 38
_diffrn_reflns_limit_k_min -39
_diffrn_reflns_limit_l_max 28
_diffrn_reflns_limit_l_min -35
_diffrn_reflns_number 63739
_diffrn_reflns_theta_full 27.49
_diffrn_reflns_theta_max 27.49
_diffrn_reflns_theta_min 1.07
_exptl_absorpt_coefficient_mu 1.900
_exptl_absorpt_correction_T_max 0.936
_exptl_absorpt_correction_T_min 0.680
_exptl_absorpt_correction_type multi-scan
_exptl_absorpt_process_details
;
 Using multiple and symmetry-related data measurements via the program SORTAV
 See R.H. Blessing, Acta Cryst (1995), A51, 33-38 
;
_exptl_crystal_colour turquoise
_exptl_crystal_density_diffrn 1.569
_exptl_crystal_density_method 'not measured'
_exptl_crystal_description fragment
_exptl_crystal_F_000 10696
_exptl_crystal_size_max 0.38
_exptl_crystal_size_mid 0.36
_exptl_crystal_size_min 0.18
_refine_diff_density_max 2.502
_refine_diff_density_min -1.533
_refine_diff_density_rms 0.253
_refine_ls_extinction_method none
_refine_ls_goodness_of_fit_ref 0.973
_refine_ls_hydrogen_treatment constr
_refine_ls_matrix_type full
_refine_ls_number_parameters 525
_refine_ls_number_reflns 11287
_refine_ls_number_restraints 56
_refine_ls_restrained_S_all 0.974
_refine_ls_R_factor_all 0.1270
_refine_ls_R_factor_gt 0.0725
_refine_ls_shift/su_max 0.001
_refine_ls_shift/su_mean 0.000
_refine_ls_structure_factor_coef Fsqd
_refine_ls_weighting_details 'calc w=1/[\s^2^(Fo^2^)+(0.1422P)^2^+0.0000P] where P=(Fo^2^+2Fc^2^)/3'
_refine_ls_weighting_scheme calc
_refine_ls_wR_factor_gt 0.2001
_refine_ls_wR_factor_ref 0.2269
_reflns_number_gt 6316
_reflns_number_total 11287
_reflns_threshold_expression >2sigma(I)
_cod_data_source_file ic1020093_si_003.cif
_cod_data_source_block lfj59e(Compound3)
_cod_depositor_comments
;
The following automatic conversions were performed:

'_symmetry_cell_setting' value 'Trigonal' changed to 'trigonal'
according to the built-in table from CIF Core dictionary named
'cif_core.dic' version 2.4.1 from 2010-06-29.

Automatic conversion script
Id: cif_fix_values 1646 2011-03-28 12:23:43Z adriana 
;
_cod_original_sg_symbol_H-M 'R -3'
_cod_original_formula_sum 'C79.70 H105.40 Cl13.40 Cu7 N18 O6'
_cod_database_code 4317258

loop_
_symmetry_equiv_pos_as_xyz
'x, y, z'
'-y, x-y, z'
'-x+y, -x, z'
'x+2/3, y+1/3, z+1/3'
'-y+2/3, x-y+1/3, z+1/3'
'-x+y+2/3, -x+1/3, z+1/3'
'x+1/3, y+2/3, z+2/3'
'-y+1/3, x-y+2/3, z+2/3'
'-x+y+1/3, -x+2/3, z+2/3'
'-x, -y, -z'
'y, -x+y, -z'
'x-y, x, -z'
'-x+2/3, -y+1/3, -z+1/3'
'y+2/3, -x+y+1/3, -z+1/3'
'x-y+2/3, x+1/3, -z+1/3'
'-x+1/3, -y+2/3, -z+2/3'
'y+1/3, -x+y+2/3, -z+2/3'
'x-y+1/3, x+2/3, -z+2/3'

loop_
_atom_site_label
_atom_site_type_symbol
_atom_site_fract_x
_atom_site_fract_y
_atom_site_fract_z
_atom_site_U_iso_or_equiv
_atom_site_adp_type
_atom_site_occupancy
_atom_site_symmetry_multiplicity
_atom_site_calc_flag
_atom_site_refinement_flags
_atom_site_disorder_assembly
_atom_site_disorder_group
Cu1 Cu 0.5000 0.0000 0.5000 0.0503(3) Uani 1 2 d S . .
Cu2 Cu 0.52813(2) 0.11999(2) 0.54782(2) 0.0411(2) Uani 1 1 d . . .
Cu3 Cu 0.60944(2) 0.09566(2) 0.48260(2) 0.0403(2) Uani 1 1 d . . .
Cu4 Cu 0.58106(2) -0.01622(2) 0.43076(3) 0.0429(2) Uani 1 1 d . . .
O5 O 0.55642(15) 0.06126(14) 0.53270(16) 0.0587(11) Uani 1 1 d . . .
H5 H 0.5690 0.0529 0.5633 0.070 Uiso 1 1 calc R . .
O6 O 0.54831(14) 0.02461(13) 0.44361(15) 0.0506(9) Uani 1 1 d . . .
H6 H 0.5347 0.0319 0.4131 0.061 Uiso 1 1 calc R . .
O7 O 0.53135(16) -0.06955(17) 0.48568(17) 0.0767(15) Uani 1 1 d . . .
C8 C 0.5487(3) -0.0754(2) 0.5267(3) 0.081(2) Uani 1 1 d . . .
H8A H 0.5208 -0.0966 0.5488 0.121 Uiso 1 1 calc R . .
H8B H 0.5697 -0.0426 0.5422 0.121 Uiso 1 1 calc R . .
H8C H 0.5689 -0.0914 0.5204 0.121 Uiso 1 1 calc R . .
N9 N 0.58391(15) 0.17443(15) 0.59472(16) 0.0415(10) Uani 1 1 d . . .
C10 C 0.6245(2) 0.2166(2) 0.5811(2) 0.0499(14) Uani 1 1 d . . .
H10 H 0.6321 0.2222 0.5469 0.060 Uiso 1 1 calc R . .
C11 C 0.6557(2) 0.2523(2) 0.6137(2) 0.0563(16) Uani 1 1 d . . .
H11 H 0.6846 0.2819 0.6025 0.068 Uiso 1 1 calc R . .
C12 C 0.6444(2) 0.2442(2) 0.6634(3) 0.0655(18) Uani 1 1 d . . .
H12 H 0.6653 0.2684 0.6871 0.079 Uiso 1 1 calc R . .
C13 C 0.6020(2) 0.2004(2) 0.6785(2) 0.0576(15) Uani 1 1 d . . .
H13 H 0.5933 0.1943 0.7125 0.069 Uiso 1 1 calc R . .
C14 C 0.5731(2) 0.1663(2) 0.6431(2) 0.0455(13) Uiso 1 1 d . . .
C15 C 0.52668(19) 0.11836(19) 0.6528(2) 0.0439(13) Uani 1 1 d . . .
N16 N 0.50163(16) 0.09353(15) 0.61251(16) 0.0412(10) Uani 1 1 d . . .
N17 N 0.46089(16) 0.04957(15) 0.62679(17) 0.0453(11) Uani 1 1 d . . .
C18 C 0.46094(19) 0.04761(19) 0.6761(2) 0.0486(14) Uani 1 1 d D . .
C19 C 0.5024(2) 0.0917(2) 0.6947(2) 0.0554(15) Uani 1 1 d . A .
H19 H 0.5115 0.1008 0.7283 0.066 Uiso 1 1 calc R . .
C20A C 0.4225(6) 0.0014(6) 0.7045(7) 0.068(15) Uiso 0.40 1 d PD A 1
C21A C 0.4122(7) -0.0478(5) 0.6776(7) 0.072(7) Uiso 0.40 1 d PD A 1
H21A H 0.3864 -0.0770 0.6955 0.108 Uiso 0.40 1 calc PR A 1
H21B H 0.4432 -0.0495 0.6765 0.108 Uiso 0.40 1 calc PR A 1
H21C H 0.4007 -0.0479 0.6438 0.108 Uiso 0.40 1 calc PR A 1
C22A C 0.3719(5) 0.0012(7) 0.7052(7) 0.073(6) Uiso 0.40 1 d PD A 1
H22A H 0.3465 -0.0288 0.7224 0.110 Uiso 0.40 1 calc PR A 1
H22B H 0.3609 0.0012 0.6711 0.110 Uiso 0.40 1 calc PR A 1
H22C H 0.3764 0.0312 0.7224 0.110 Uiso 0.40 1 calc PR A 1
C23A C 0.4401(9) 0.0018(9) 0.7577(6) 0.115(10) Uiso 0.40 1 d PD A 1
H23A H 0.4146 -0.0279 0.7753 0.173 Uiso 0.40 1 calc PR A 1
H23B H 0.4451 0.0321 0.7746 0.173 Uiso 0.40 1 calc PR A 1
H23C H 0.4717 0.0014 0.7570 0.173 Uiso 0.40 1 calc PR A 1
C20B C 0.4180(6) 0.0018(5) 0.7020(6) 0.045(9) Uiso 0.40 1 d PD A 2
C21B C 0.4226(6) -0.0454(4) 0.6895(6) 0.046(4) Uiso 0.40 1 d PD A 2
H21D H 0.3957 -0.0749 0.7061 0.069 Uiso 0.40 1 calc PR A 2
H21E H 0.4552 -0.0400 0.7010 0.069 Uiso 0.40 1 calc PR A 2
H21F H 0.4199 -0.0509 0.6537 0.069 Uiso 0.40 1 calc PR A 2
C22B C 0.3654(4) -0.0088(5) 0.6879(5) 0.038(3) Uiso 0.40 1 d PD A 2
H22D H 0.3402 -0.0383 0.7059 0.056 Uiso 0.40 1 calc PR A 2
H22E H 0.3603 -0.0150 0.6523 0.056 Uiso 0.40 1 calc PR A 2
H22F H 0.3619 0.0203 0.6966 0.056 Uiso 0.40 1 calc PR A 2
C23B C 0.4266(6) 0.0111(6) 0.7586(4) 0.054(4) Uiso 0.40 1 d PD A 2
H23D H 0.4001 -0.0175 0.7765 0.081 Uiso 0.40 1 calc PR A 2
H23E H 0.4259 0.0416 0.7674 0.081 Uiso 0.40 1 calc PR A 2
H23F H 0.4593 0.0151 0.7674 0.081 Uiso 0.40 1 calc PR A 2
C20C C 0.4254(7) 0.0094(7) 0.7141(7) 0.030(8) Uiso 0.20 1 d PD A 3
C21C C 0.3825(9) -0.0350(8) 0.6836(10) 0.085(11) Uiso 0.20 1 d PD A 3
H21G H 0.3971 -0.0501 0.6624 0.127 Uiso 0.20 1 calc PR A 3
H21H H 0.3653 -0.0220 0.6631 0.127 Uiso 0.20 1 calc PR A 3
H21I H 0.3585 -0.0603 0.7064 0.127 Uiso 0.20 1 calc PR A 3
C22C C 0.4004(12) 0.0317(12) 0.7462(10) 0.097(13) Uiso 0.20 1 d PD A 3
H22G H 0.3826 0.0435 0.7250 0.146 Uiso 0.20 1 calc PR A 3
H22H H 0.4261 0.0599 0.7653 0.146 Uiso 0.20 1 calc PR A 3
H22I H 0.3766 0.0059 0.7688 0.146 Uiso 0.20 1 calc PR A 3
C23C C 0.4524(10) -0.0109(10) 0.7462(9) 0.060(8) Uiso 0.20 1 d PD A 3
H23G H 0.4665 -0.0266 0.7250 0.090 Uiso 0.20 1 calc PR A 3
H23H H 0.4284 -0.0359 0.7693 0.090 Uiso 0.20 1 calc PR A 3
H23I H 0.4794 0.0167 0.7647 0.090 Uiso 0.20 1 calc PR A 3
N24 N 0.65688(15) 0.13202(15) 0.42244(16) 0.0401(10) Uani 1 1 d . . .
C25 C 0.6901(2) 0.1219(2) 0.4020(2) 0.0495(14) Uani 1 1 d . . .
H25 H 0.6953 0.0968 0.4166 0.059 Uiso 1 1 calc R . .
C26 C 0.7174(2) 0.1466(2) 0.3602(2) 0.0561(16) Uani 1 1 d . . .
H26 H 0.7409 0.1386 0.3464 0.067 Uiso 1 1 calc R . .
C27 C 0.7098(2) 0.1830(2) 0.3390(2) 0.0522(14) Uani 1 1 d . . .
H27 H 0.7277 0.2001 0.3100 0.063 Uiso 1 1 calc R . .
C28 C 0.67598(19) 0.19429(19) 0.36045(19) 0.0426(12) Uani 1 1 d . . .
H28 H 0.6704 0.2195 0.3466 0.051 Uiso 1 1 calc R . .
C29 C 0.65009(17) 0.16837(17) 0.40245(19) 0.0358(11) Uani 1 1 d . . .
C30 C 0.61377(17) 0.17707(16) 0.42816(17) 0.0310(10) Uani 1 1 d . . .
N31 N 0.59116(14) 0.14617(14) 0.46692(16) 0.0363(9) Uani 1 1 d . . .
N32 N 0.56009(15) 0.15957(14) 0.48838(15) 0.0374(10) Uani 1 1 d . . .
C33 C 0.56361(18) 0.19889(18) 0.46414(18) 0.0354(11) Uani 1 1 d . . .
C34 C 0.59732(18) 0.21140(18) 0.42523(18) 0.0358(11) Uani 1 1 d . . .
H34 H 0.6069 0.2377 0.4018 0.043 Uiso 1 1 calc R . .
C35 C 0.5339(2) 0.22457(19) 0.4773(2) 0.0452(13) Uani 1 1 d . . .
C36 C 0.5067(3) 0.2068(2) 0.5261(2) 0.0591(16) Uani 1 1 d . . .
H36A H 0.4837 0.1705 0.5247 0.089 Uiso 1 1 calc R . .
H36B H 0.4877 0.2239 0.5326 0.089 Uiso 1 1 calc R . .
H36C H 0.5312 0.2144 0.5526 0.089 Uiso 1 1 calc R . .
C37 C 0.5718(3) 0.2816(2) 0.4813(3) 0.0657(18) Uani 1 1 d . . .
H37A H 0.5539 0.2993 0.4904 0.099 Uiso 1 1 calc R . .
H37B H 0.5886 0.2941 0.4494 0.099 Uiso 1 1 calc R . .
H37C H 0.5968 0.2874 0.5067 0.099 Uiso 1 1 calc R . .
C38 C 0.4966(2) 0.2164(3) 0.4366(2) 0.0657(18) Uani 1 1 d . . .
H38A H 0.4721 0.1805 0.4339 0.099 Uiso 1 1 calc R . .
H38B H 0.5144 0.2286 0.4052 0.099 Uiso 1 1 calc R . .
H38C H 0.4791 0.2348 0.4446 0.099 Uiso 1 1 calc R . .
N39 N 0.62316(18) -0.05182(16) 0.42210(19) 0.0527(12) Uani 1 1 d . . .
C40 C 0.6116(3) -0.0914(2) 0.3939(2) 0.0629(17) Uani 1 1 d . . .
H40 H 0.5822 -0.1055 0.3742 0.075 Uiso 1 1 calc R . .
C41 C 0.6428(3) -0.1125(2) 0.3932(3) 0.069(2) Uani 1 1 d . . .
H41 H 0.6338 -0.1413 0.3735 0.083 Uiso 1 1 calc R . .
C42 C 0.6847(3) -0.0930(3) 0.4196(3) 0.0692(19) Uani 1 1 d . . .
H42 H 0.7061 -0.1070 0.4184 0.083 Uiso 1 1 calc R . .
C43 C 0.6962(3) -0.0521(2) 0.4488(3) 0.0668(18) Uani 1 1 d . . .
H43 H 0.7257 -0.0377 0.4684 0.080 Uiso 1 1 calc R . .
C44 C 0.6651(2) -0.0320(2) 0.4496(2) 0.0523(15) Uani 1 1 d . . .
C45 C 0.6727(2) 0.01125(19) 0.4784(2) 0.0477(14) Uani 1 1 d . . .
N46 N 0.63752(16) 0.02425(15) 0.47327(17) 0.0434(11) Uani 1 1 d . . .
N47 N 0.65017(16) 0.06543(14) 0.50126(17) 0.0441(11) Uani 1 1 d . B .
C48 C 0.6938(2) 0.07876(19) 0.5237(2) 0.0602(17) Uani 1 1 d D . .
C49 C 0.7097(2) 0.0448(2) 0.5106(3) 0.0693(19) Uani 1 1 d . B .
H49 H 0.7390 0.0447 0.5213 0.083 Uiso 1 1 calc R . .
C50A C 0.7157(4) 0.1229(4) 0.5601(4) 0.044(3) Uiso 0.50 1 d PD B 1
C51A C 0.6858(5) 0.1499(5) 0.5660(5) 0.054(3) Uiso 0.50 1 d PD B 1
H51A H 0.7027 0.1773 0.5898 0.081 Uiso 0.50 1 calc PR B 1
H51B H 0.6520 0.1261 0.5779 0.081 Uiso 0.50 1 calc PR B 1
H51C H 0.6835 0.1635 0.5340 0.081 Uiso 0.50 1 calc PR B 1
C52A C 0.7694(4) 0.1597(4) 0.5398(5) 0.058(3) Uiso 0.50 1 d PD B 1
H52A H 0.7883 0.1420 0.5367 0.087 Uiso 0.50 1 calc PR B 1
H52B H 0.7868 0.1880 0.5626 0.087 Uiso 0.50 1 calc PR B 1
H52C H 0.7667 0.1722 0.5073 0.087 Uiso 0.50 1 calc PR B 1
C53A C 0.7216(5) 0.1050(5) 0.6125(4) 0.066(4) Uiso 0.50 1 d PD B 1
H53A H 0.7414 0.0882 0.6099 0.099 Uiso 0.50 1 calc PR B 1
H53B H 0.6884 0.0817 0.6259 0.099 Uiso 0.50 1 calc PR B 1
H53C H 0.7388 0.1341 0.6344 0.099 Uiso 0.50 1 calc PR B 1
C50B C 0.7298(4) 0.1284(4) 0.5480(4) 0.047(3) Uiso 0.50 1 d PD B 2
C51B C 0.7030(5) 0.1592(5) 0.5554(5) 0.064(4) Uiso 0.50 1 d PD B 2
H51D H 0.6723 0.1395 0.5747 0.095 Uiso 0.50 1 calc PR B 2
H51E H 0.6944 0.1672 0.5231 0.095 Uiso 0.50 1 calc PR B 2
H51F H 0.7253 0.1903 0.5730 0.095 Uiso 0.50 1 calc PR B 2
C52B C 0.7777(4) 0.1601(5) 0.5187(5) 0.072(4) Uiso 0.50 1 d PD B 2
H52D H 0.7992 0.1913 0.5367 0.108 Uiso 0.50 1 calc PR B 2
H52E H 0.7692 0.1680 0.4863 0.108 Uiso 0.50 1 calc PR B 2
H52F H 0.7955 0.1415 0.5143 0.108 Uiso 0.50 1 calc PR B 2
C53B C 0.7418(5) 0.1145(5) 0.5995(4) 0.071(4) Uiso 0.50 1 d PD B 2
H53D H 0.7105 0.0942 0.6177 0.107 Uiso 0.50 1 calc PR B 2
H53E H 0.7634 0.1452 0.6181 0.107 Uiso 0.50 1 calc PR B 2
H53F H 0.7591 0.0952 0.5951 0.107 Uiso 0.50 1 calc PR B 2
Cl54 Cl 0.6667 0.3333 0.3333 0.0152(4) Uani 1 6 d S C 1
C55A C 0.6100(9) 0.1506(6) 0.9463(7) 0.104(8) Uani 0.50 1 d PD D 1
H55A H 0.6448 0.1734 0.9350 0.124 Uiso 0.50 1 calc PR D 1
H55B H 0.5874 0.1593 0.9283 0.124 Uiso 0.50 1 calc PR D 1
Cl5A Cl 0.6056(2) 0.1579(2) 1.0103(2) 0.0731(14) Uani 0.50 1 d PD D 1
Cl5B Cl 0.5931(2) 0.08784(18) 0.9336(2) 0.0902(15) Uani 0.50 1 d PD D 1
C55B C 0.6259(14) 0.1534(12) 0.9450(13) 0.059(14) Uiso 0.20 1 d PD E 2
H55C H 0.6596 0.1589 0.9536 0.071 Uiso 0.20 1 calc PR E 2
H55D H 0.6303 0.1817 0.9241 0.071 Uiso 0.20 1 calc PR E 2
Cl5C Cl 0.5932(7) 0.1506(7) 0.9991(7) 0.090(7) Uiso 0.20 1 d PD E 2
Cl5D Cl 0.5919(5) 0.0964(5) 0.9123(5) 0.080(4) Uiso 0.20 1 d PD E 2

loop_
_atom_site_aniso_label
_atom_site_aniso_U_11
_atom_site_aniso_U_22
_atom_site_aniso_U_33
_atom_site_aniso_U_23
_atom_site_aniso_U_13
_atom_site_aniso_U_12
Cu1 0.0354(5) 0.0373(5) 0.0699(7) 0.0026(5) 0.0070(5) 0.0119(4)
Cu2 0.0378(4) 0.0287(3) 0.0495(4) 0.0030(3) 0.0074(3) 0.0110(3)
Cu3 0.0396(4) 0.0267(3) 0.0552(4) 0.0060(3) 0.0053(3) 0.0170(3)
Cu4 0.0355(4) 0.0272(3) 0.0618(5) 0.0012(3) 0.0074(3) 0.0126(3)
O5 0.061(3) 0.045(2) 0.071(3) 0.011(2) 0.018(2) 0.027(2)
O6 0.045(2) 0.040(2) 0.070(3) -0.0010(18) 0.0045(19) 0.0232(18)
O7 0.050(3) 0.065(3) 0.051(3) 0.004(2) 0.002(2) -0.020(2)
C8 0.069(5) 0.037(4) 0.110(6) 0.012(4) 0.007(5) 0.007(3)
N9 0.036(2) 0.032(2) 0.053(3) 0.0050(19) 0.005(2) 0.0148(19)
C10 0.042(3) 0.040(3) 0.060(4) 0.002(3) -0.001(3) 0.015(3)
C11 0.040(3) 0.040(3) 0.075(5) 0.012(3) 0.000(3) 0.010(3)
C12 0.058(4) 0.042(3) 0.082(5) -0.015(3) -0.018(4) 0.015(3)
C13 0.059(4) 0.053(4) 0.054(4) -0.004(3) -0.009(3) 0.023(3)
C15 0.042(3) 0.038(3) 0.051(3) 0.005(3) 0.003(3) 0.020(2)
N16 0.040(2) 0.027(2) 0.049(3) 0.0000(19) 0.009(2) 0.0111(19)
N17 0.045(3) 0.028(2) 0.056(3) 0.005(2) 0.014(2) 0.014(2)
C18 0.049(3) 0.042(3) 0.047(4) 0.012(3) 0.011(3) 0.017(3)
C19 0.061(4) 0.055(4) 0.051(4) 0.000(3) 0.003(3) 0.029(3)
N24 0.033(2) 0.036(2) 0.053(3) 0.008(2) 0.007(2) 0.0183(19)
C25 0.043(3) 0.037(3) 0.071(4) 0.006(3) 0.007(3) 0.022(3)
C26 0.041(3) 0.046(3) 0.080(4) 0.000(3) 0.014(3) 0.020(3)
C27 0.043(3) 0.050(3) 0.059(4) 0.011(3) 0.012(3) 0.021(3)
C28 0.043(3) 0.036(3) 0.050(3) 0.003(2) 0.002(3) 0.021(2)
C29 0.028(2) 0.028(2) 0.045(3) -0.001(2) -0.003(2) 0.010(2)
C30 0.031(2) 0.027(2) 0.035(3) 0.000(2) -0.001(2) 0.015(2)
N31 0.033(2) 0.0223(19) 0.052(3) 0.0013(18) 0.0043(19) 0.0130(17)
N32 0.037(2) 0.029(2) 0.043(2) 0.0037(18) 0.0039(19) 0.0141(18)
C33 0.038(3) 0.033(3) 0.038(3) -0.006(2) -0.007(2) 0.021(2)
C34 0.035(3) 0.033(3) 0.036(3) 0.005(2) -0.006(2) 0.015(2)
C35 0.049(3) 0.037(3) 0.053(3) -0.004(2) 0.001(3) 0.024(3)
C36 0.076(4) 0.070(4) 0.051(4) 0.008(3) 0.015(3) 0.051(4)
C37 0.075(4) 0.041(3) 0.091(5) -0.005(3) 0.009(4) 0.036(3)
C38 0.072(4) 0.090(5) 0.066(4) 0.000(4) -0.006(3) 0.064(4)
N39 0.051(3) 0.034(2) 0.077(4) 0.007(2) 0.013(3) 0.025(2)
C40 0.067(4) 0.040(3) 0.080(5) 0.007(3) 0.023(3) 0.025(3)
C41 0.093(6) 0.042(3) 0.082(5) 0.020(3) 0.037(4) 0.040(4)
C42 0.073(5) 0.063(4) 0.091(5) 0.019(4) 0.022(4) 0.049(4)
C43 0.066(4) 0.052(4) 0.097(5) 0.024(4) 0.028(4) 0.041(3)
C44 0.052(4) 0.044(3) 0.068(4) 0.014(3) 0.016(3) 0.028(3)
C45 0.044(3) 0.028(3) 0.075(4) 0.009(3) -0.004(3) 0.021(2)
N46 0.038(2) 0.026(2) 0.064(3) 0.006(2) 0.003(2) 0.0146(19)
N47 0.046(3) 0.021(2) 0.064(3) 0.0054(19) -0.008(2) 0.0160(19)
C48 0.050(3) 0.035(3) 0.091(5) 0.008(3) -0.016(3) 0.019(3)
C49 0.060(4) 0.046(4) 0.104(5) 0.014(3) -0.018(4) 0.028(3)
Cl54 0.0135(6) 0.0135(6) 0.0186(12) 0.000 0.000 0.0067(3)
C55A 0.076(15) 0.055(10) 0.16(2) 0.020(10) 0.017(13) 0.022(9)
Cl5A 0.062(3) 0.069(3) 0.096(4) -0.020(2) -0.007(3) 0.038(2)
Cl5B 0.113(4) 0.078(3) 0.091(4) -0.037(3) -0.037(3) 0.056(3)

loop_
_atom_type_symbol
_atom_type_description
_atom_type_scat_dispersion_real
_atom_type_scat_dispersion_imag
_atom_type_scat_source
C C 0.0033 0.0016 'International Tables Vol C Tables 4.2.6.8 and 6.1.1.4'
H H 0.0000 0.0000 'International Tables Vol C Tables 4.2.6.8 and 6.1.1.4'
N N 0.0061 0.0033 'International Tables Vol C Tables 4.2.6.8 and 6.1.1.4'
Cu Cu 0.3201 1.2651 'International Tables Vol C Tables 4.2.6.8 and 6.1.1.4'
O O 0.0106 0.0060 'International Tables Vol C Tables 4.2.6.8 and 6.1.1.4'
Cl Cl 0.1484 0.1585 'International Tables Vol C Tables 4.2.6.8 and 6.1.1.4'

loop_
_geom_angle_atom_site_label_1
_geom_angle_atom_site_label_2
_geom_angle_atom_site_label_3
_geom_angle
_geom_angle_site_symmetry_1
_geom_angle_site_symmetry_3
_geom_angle_publ_flag
O6 Cu1 O6 180.00 10_656 . ?
O6 Cu1 O5 81.42(16) . . ?
O6 Cu1 O5 98.58(16) . 10_656 ?
O5 Cu1 O5 180.00 . 10_656 ?
O6 Cu1 O7 107.09(13) 10_656 . ?
O6 Cu1 O7 72.91(13) . . ?
O5 Cu1 O7 108.21(14) . . ?
O5 Cu1 O7 71.79(14) 10_656 . ?
O6 Cu1 Cu3 134.46(11) 10_656 . ?
O6 Cu1 Cu3 45.54(11) . . ?
O5 Cu1 Cu3 35.94(11) . . ?
O5 Cu1 Cu3 144.06(11) 10_656 . ?
O7 Cu1 Cu3 94.40(8) . . ?
O6 Cu1 Cu4 147.08(10) 10_656 . ?
O6 Cu1 Cu4 32.92(10) . . ?
O5 Cu1 Cu4 91.56(11) . . ?
O5 Cu1 Cu4 88.44(11) 10_656 . ?
O7 Cu1 Cu4 40.22(8) . . ?
Cu3 Cu1 Cu4 62.420(15) . . ?
O6 Cu1 Cu2 82.28(10) 10_656 . ?
O6 Cu1 Cu2 97.72(10) . . ?
O5 Cu1 Cu2 39.51(11) . . ?
O5 Cu1 Cu2 140.49(11) 10_656 . ?
O7 Cu1 Cu2 147.68(9) . . ?
Cu3 Cu1 Cu2 60.422(14) . . ?
Cu4 Cu1 Cu2 122.724(14) . . ?
N16 Cu2 O7 93.17(18) . 10_656 ?
N16 Cu2 N32 168.85(17) . . ?
O7 Cu2 N32 95.40(18) 10_656 . ?
N16 Cu2 N9 78.18(17) . . ?
O7 Cu2 N9 169.40(18) 10_656 . ?
N32 Cu2 N9 92.48(16) . . ?
N16 Cu2 O5 94.16(16) . . ?
O7 Cu2 O5 82.5(2) 10_656 . ?
N32 Cu2 O5 94.02(15) . . ?
N9 Cu2 O5 104.00(16) . . ?
N31 Cu3 N47 160.42(17) . . ?
N31 Cu3 O5 94.95(17) . . ?
N47 Cu3 O5 97.01(18) . . ?
N31 Cu3 N24 78.86(16) . . ?
N47 Cu3 N24 90.75(17) . . ?
O5 Cu3 N24 170.99(17) . . ?
N31 Cu3 O6 103.48(15) . . ?
N47 Cu3 O6 94.57(15) . . ?
O5 Cu3 O6 75.03(16) . . ?
N24 Cu3 O6 99.87(15) . . ?
N46 Cu4 N17 163.41(18) . 10_656 ?
N46 Cu4 O6 93.72(17) . . ?
N17 Cu4 O6 93.45(17) 10_656 . ?
N46 Cu4 N39 79.10(19) . . ?
N17 Cu4 N39 93.2(2) 10_656 . ?
O6 Cu4 N39 172.73(18) . . ?
N46 Cu4 O7 98.43(18) . . ?
N17 Cu4 O7 96.71(17) 10_656 . ?
O6 Cu4 O7 88.28(19) . . ?
N39 Cu4 O7 93.9(2) . . ?
Cu3 O5 Cu1 107.13(19) . . ?
Cu3 O5 Cu2 103.12(16) . . ?
Cu1 O5 Cu2 108.14(18) . . ?
Cu4 O6 Cu1 114.15(18) . . ?
Cu4 O6 Cu3 104.32(16) . . ?
Cu1 O6 Cu3 96.32(15) . . ?
C8 O7 Cu2 125.9(4) . 10_656 ?
C8 O7 Cu4 120.8(4) . . ?
Cu2 O7 Cu4 108.2(2) 10_656 . ?
C8 O7 Cu1 108.5(5) . . ?
Cu2 O7 Cu1 97.4(2) 10_656 . ?
Cu4 O7 Cu1 84.15(18) . . ?
C10 N9 C14 118.5(5) . . ?
C10 N9 Cu2 127.0(4) . . ?
C14 N9 Cu2 114.2(3) . . ?
N9 C10 C11 123.4(6) . . ?
C10 C11 C12 118.1(5) . . ?
C11 C12 C13 119.4(6) . . ?
C14 C13 C12 118.3(6) . . ?
N9 C14 C13 122.2(5) . . ?
N9 C14 C15 112.6(5) . . ?
C13 C14 C15 125.2(5) . . ?
N16 C15 C19 110.2(5) . . ?
N16 C15 C14 115.0(5) . . ?
C19 C15 C14 134.8(5) . . ?
C15 N16 N17 108.6(4) . . ?
C15 N16 Cu2 119.8(3) . . ?
N17 N16 Cu2 131.4(3) . . ?
C18 N17 N16 107.9(4) . . ?
C18 N17 Cu4 141.9(4) . 10_656 ?
N16 N17 Cu4 109.5(3) . 10_656 ?
N17 C18 C19 109.5(4) . . ?
N17 C18 C20A 121.8(8) . . ?
C19 C18 C20A 128.6(9) . . ?
N17 C18 C20C 133.4(9) . . ?
C19 C18 C20C 117.1(9) . . ?
N17 C18 C20B 118.4(7) . . ?
C19 C18 C20B 132.0(8) . . ?
C15 C19 C18 103.8(5) . . ?
C18 C20A C23A 110.9(13) . . ?
C18 C20A C22A 108.4(12) . . ?
C23A C20A C22A 109.8(13) . . ?
C18 C20A C21A 110.8(12) . . ?
C23A C20A C21A 110.1(14) . . ?
C22A C20A C21A 106.6(13) . . ?
C22B C20B C18 114.5(11) . . ?
C22B C20B C23B 110.4(11) . . ?
C18 C20B C23B 106.8(11) . . ?
C22B C20B C21B 109.1(11) . . ?
C18 C20B C21B 108.5(11) . . ?
C23B C20B C21B 107.3(11) . . ?
C22C C20C C18 111.2(14) . . ?
C22C C20C C23C 110.9(14) . . ?
C18 C20C C23C 111.6(13) . . ?
C22C C20C C21C 107.1(14) . . ?
C18 C20C C21C 106.4(13) . . ?
C23C C20C C21C 109.5(14) . . ?
C25 N24 C29 119.0(4) . . ?
C25 N24 Cu3 127.5(4) . . ?
C29 N24 Cu3 113.5(3) . . ?
N24 C25 C26 122.4(5) . . ?
C27 C26 C25 118.9(5) . . ?
C26 C27 C28 119.0(5) . . ?
C27 C28 C29 119.3(5) . . ?
N24 C29 C28 121.5(5) . . ?
N24 C29 C30 114.5(4) . . ?
C28 C29 C30 124.1(4) . . ?
N31 C30 C34 109.0(4) . . ?
N31 C30 C29 114.5(4) . . ?
C34 C30 C29 136.4(4) . . ?
N32 N31 C30 108.2(4) . . ?
N32 N31 Cu3 133.1(3) . . ?
C30 N31 Cu3 118.6(3) . . ?
C33 N32 N31 108.6(4) . . ?
C33 N32 Cu2 139.1(3) . . ?
N31 N32 Cu2 112.0(3) . . ?
N32 C33 C34 109.5(4) . . ?
N32 C33 C35 124.1(5) . . ?
C34 C33 C35 126.4(5) . . ?
C30 C34 C33 104.6(4) . . ?
C36 C35 C38 109.7(5) . . ?
C36 C35 C33 112.6(4) . . ?
C38 C35 C33 110.2(4) . . ?
C36 C35 C37 108.4(5) . . ?
C38 C35 C37 108.5(5) . . ?
C33 C35 C37 107.3(4) . . ?
C40 N39 C44 119.4(5) . . ?
C40 N39 Cu4 126.5(5) . . ?
C44 N39 Cu4 114.1(4) . . ?
N39 C40 C41 120.1(7) . . ?
C42 C41 C40 121.3(7) . . ?
C41 C42 C43 118.0(6) . . ?
C42 C43 C44 120.2(7) . . ?
N39 C44 C43 121.0(6) . . ?
N39 C44 C45 113.0(5) . . ?
C43 C44 C45 126.0(6) . . ?
N46 C45 C49 109.1(5) . . ?
N46 C45 C44 115.6(5) . . ?
C49 C45 C44 135.3(5) . . ?
C45 N46 N47 109.0(4) . . ?
C45 N46 Cu4 118.1(4) . . ?
N47 N46 Cu4 132.9(3) . . ?
C48 N47 N46 108.4(4) . . ?
C48 N47 Cu3 138.8(3) . . ?
N46 N47 Cu3 110.3(3) . . ?
N47 C48 C49 109.1(5) . . ?
N47 C48 C50B 128.4(6) . . ?
C49 C48 C50B 120.6(6) . . ?
N47 C48 C50A 119.4(6) . . ?
C49 C48 C50A 131.3(6) . . ?
C45 C49 C48 104.5(5) . . ?
C51A C50A C48 115.6(8) . . ?
C51A C50A C52A 110.4(9) . . ?
C48 C50A C52A 104.7(8) . . ?
C51A C50A C53A 107.7(9) . . ?
C48 C50A C53A 110.3(8) . . ?
C52A C50A C53A 107.9(9) . . ?
C48 C50B C52B 114.0(9) . . ?
C48 C50B C51B 109.1(9) . . ?
C52B C50B C51B 108.4(9) . . ?
C48 C50B C53B 105.3(8) . . ?
C52B C50B C53B 110.9(10) . . ?
C51B C50B C53B 109.0(9) . . ?
Cl5A C55A Cl5B 109.4(10) . . ?
Cl5C C55B Cl5D 109.2(14) . . ?

loop_
_geom_bond_atom_site_label_1
_geom_bond_atom_site_label_2
_geom_bond_distance
_geom_bond_site_symmetry_2
_geom_bond_publ_flag
Cu1 O6 1.997(4) . ?
Cu1 O5 2.020(4) . ?
Cu1 O7 2.781(6) . ?
Cu1 Cu3 3.2131(6) . ?
Cu1 Cu4 3.3517(6) . ?
Cu1 Cu2 3.5875(6) . ?
Cu2 N16 1.931(4) . ?
Cu2 O7 1.935(4) 10_656 ?
Cu2 N32 1.960(4) . ?
Cu2 N9 2.119(4) . ?
Cu2 O5 2.402(4) . ?
Cu2 Cu4 3.3323(8) 10_656 ?
Cu2 Cu3 3.4373(9) . ?
Cu3 N31 1.947(4) . ?
Cu3 N47 1.965(4) . ?
Cu3 O5 1.973(4) . ?
Cu3 N24 2.098(4) . ?
Cu3 O6 2.307(4) . ?
Cu3 Cu4 3.4038(8) . ?
Cu4 N46 1.932(4) . ?
Cu4 N17 1.955(5) 10_656 ?
Cu4 O6 1.996(4) . ?
Cu4 N39 2.087(4) . ?
Cu4 O7 2.176(4) . ?
O7 C8 1.282(8) . ?
N9 C10 1.327(6) . ?
N9 C14 1.344(7) . ?
C10 C11 1.360(8) . ?
C11 C12 1.382(9) . ?
C12 C13 1.388(8) . ?
C13 C14 1.369(8) . ?
C14 C15 1.477(7) . ?
C15 N16 1.333(7) . ?
C15 C19 1.382(8) . ?
N16 N17 1.363(5) . ?
N17 C18 1.336(7) . ?
C18 C19 1.411(8) . ?
C18 C20A 1.528(16) . ?
C18 C20C 1.532(16) . ?
C18 C20B 1.537(14) . ?
C20A C23A 1.534(16) . ?
C20A C22A 1.556(17) . ?
C20A C21A 1.565(16) . ?
C20B C22B 1.532(15) . ?
C20B C23B 1.556(15) . ?
C20B C21B 1.567(15) . ?
C20C C22C 1.532(17) . ?
C20C C23C 1.534(17) . ?
C20C C21C 1.575(17) . ?
N24 C25 1.330(6) . ?
N24 C29 1.350(6) . ?
C25 C26 1.388(8) . ?
C26 C27 1.380(8) . ?
C27 C28 1.380(7) . ?
C28 C29 1.388(7) . ?
C29 C30 1.451(7) . ?
C30 N31 1.352(6) . ?
C30 C34 1.384(6) . ?
N31 N32 1.348(5) . ?
N32 C33 1.333(6) . ?
C33 C34 1.391(7) . ?
C33 C35 1.520(7) . ?
C35 C36 1.512(8) . ?
C35 C38 1.518(8) . ?
C35 C37 1.552(8) . ?
N39 C40 1.326(7) . ?
N39 C44 1.342(7) . ?
C40 C41 1.403(9) . ?
C41 C42 1.325(10) . ?
C42 C43 1.374(9) . ?
C43 C44 1.376(8) . ?
C44 C45 1.458(8) . ?
C45 N46 1.338(6) . ?
C45 C49 1.395(8) . ?
N46 N47 1.356(6) . ?
N47 C48 1.339(7) . ?
C48 C49 1.403(9) . ?
C48 C50B 1.517(11) . ?
C48 C50A 1.534(11) . ?
C50A C51A 1.525(12) . ?
C50A C52A 1.563(13) . ?
C50A C53A 1.563(13) . ?
C50B C52B 1.521(13) . ?
C50B C51B 1.549(13) . ?
C50B C53B 1.555(13) . ?
C55A Cl5A 1.762(16) . ?
C55A Cl5B 1.765(14) . ?
C55B Cl5C 1.75(2) . ?
C55B Cl5D 1.77(2) . ?
